data_4334152
loop_
_publ_author_name
'Ryan Gilbert-Wilson'
'Leslie D. Field'
'Stephen B. Colbran'
'Mohan M. Bhadbhade'

_publ_section_title
;
 Low Oxidation State Iron(0), Iron(I), and Ruthenium(0) Dinitrogen
 Complexes with a Very Bulky Neutral Phosphine Ligand
;
_journal_name_full 'Inorganic Chemistry'
_journal_page_first 3043
_journal_page_last 3053
_journal_paper_doi 10.1021/ic3024953
_journal_volume 52
_journal_year 2013
_chemical_formula_sum 'C66 H96 B Fe N2 P4'
_chemical_formula_weight 1107.99
_chemical_name_systematic
; 
 ? 
;
_space_group_IT_number 2
_symmetry_cell_setting triclinic
_symmetry_space_group_name_Hall '-P 1'
_symmetry_space_group_name_H-M 'P -1'
_atom_sites_solution_hydrogens geom
_atom_sites_solution_primary direct
_atom_sites_solution_secondary difmap
_audit_creation_method SHELXL-97
_cell_angle_alpha 79.842(5)
_cell_angle_beta 75.048(5)
_cell_angle_gamma 83.820(5)
_cell_formula_units_Z 2
_cell_length_a 12.7369(11)
_cell_length_b 14.0990(13)
_cell_length_c 17.5151(17)
_cell_measurement_reflns_used 4451
_cell_measurement_temperature 154(2)
_cell_measurement_theta_max 20.518
_cell_measurement_theta_min 2.144
_cell_volume 2984.8(5)
_computing_cell_refinement '<i>APEX2 </i>(Bruker, 2007)'
_computing_data_collection '<i>APEX2 </i>(Bruker, 2007)'
_computing_data_reduction '<i>APEX2 </i>(Bruker, 2007)'
_computing_molecular_graphics '<i>SHELXTL-Plus</i> (Sheldrick, 2008)'
_computing_structure_refinement '<i>SHELXL-97</i> (Sheldrick, 2008)'
_computing_structure_solution '<i>SHELXS-97</i> (Sheldrick, 2008)'
_diffrn_ambient_temperature 154(2)
_diffrn_measured_fraction_theta_full 0.975
_diffrn_measured_fraction_theta_max 0.975
_diffrn_measurement_device_type 'Bruker kappa APEXII CCD Diffractometer'
_diffrn_measurement_method '\f scans, and \w scans with \k offsets'
_diffrn_radiation_monochromator graphite
_diffrn_radiation_source 'fine-focus sealed tube'
_diffrn_radiation_type MoK\a
_diffrn_radiation_wavelength 0.71073
_diffrn_reflns_av_R_equivalents 0.0880
_diffrn_reflns_av_sigmaI/netI 0.1280
_diffrn_reflns_limit_h_max 15
_diffrn_reflns_limit_h_min -15
_diffrn_reflns_limit_k_max 16
_diffrn_reflns_limit_k_min -16
_diffrn_reflns_limit_l_max 20
_diffrn_reflns_limit_l_min -20
_diffrn_reflns_number 39524
_diffrn_reflns_theta_full 25.00
_diffrn_reflns_theta_max 25.00
_diffrn_reflns_theta_min 2.14
_exptl_absorpt_coefficient_mu 0.402
_exptl_absorpt_correction_T_max 0.9904
_exptl_absorpt_correction_T_min 0.9341
_exptl_absorpt_correction_type multi-scan
_exptl_absorpt_process_details 'SADABS (Bruker, 2001)'
_exptl_crystal_colour Red
_exptl_crystal_density_diffrn 1.233
_exptl_crystal_description 'Thin plates'
_exptl_crystal_F_000 1194
_exptl_crystal_size_max 0.17
_exptl_crystal_size_mid 0.04
_exptl_crystal_size_min 0.02
_refine_diff_density_max 0.645
_refine_diff_density_min -0.610
_refine_diff_density_rms 0.083
_refine_ls_extinction_method none
_refine_ls_goodness_of_fit_ref 1.122
_refine_ls_hydrogen_treatment constr
_refine_ls_matrix_type full
_refine_ls_number_parameters 695
_refine_ls_number_reflns 10247
_refine_ls_number_restraints 46
_refine_ls_restrained_S_all 1.122
_refine_ls_R_factor_all 0.1491
_refine_ls_R_factor_gt 0.0696
_refine_ls_shift/su_max 0.000
_refine_ls_shift/su_mean 0.000
_refine_ls_structure_factor_coef Fsqd
_refine_ls_weighting_details 'calc w=1/[\s^2^(Fo^2^)+(0.1000P)^2^+0.1885P] where P=(Fo^2^+2Fc^2^)/3'
_refine_ls_weighting_scheme calc
_refine_ls_wR_factor_gt 0.1760
_refine_ls_wR_factor_ref 0.2126
_reflns_number_gt 5668
_reflns_number_total 10247
_reflns_threshold_expression >2sigma(I)
_cod_data_source_file ic3024953_si_001_4.cif
_cod_data_source_block Complex3[BPh4]
_cod_database_code 4334152

loop_
_symmetry_equiv_pos_as_xyz
'x, y, z'
'-x, -y, -z'

loop_
_atom_site_label
_atom_site_type_symbol
_atom_site_fract_x
_atom_site_fract_y
_atom_site_fract_z
_atom_site_U_iso_or_equiv
_atom_site_adp_type
_atom_site_occupancy
_atom_site_symmetry_multiplicity
_atom_site_calc_flag
_atom_site_refinement_flags
_atom_site_disorder_assembly
_atom_site_disorder_group
Fe1 Fe 1.01739(6) 0.14264(5) 0.27066(5) 0.0274(2) Uani 1 1 d . A .
N1 N 1.0476(4) 0.0776(4) 0.3666(4) 0.0336(13) Uani 1 1 d . . .
N2 N 1.0659(5) 0.0435(4) 0.4162(4) 0.0557(17) Uani 1 1 d . . .
P1 P 0.98655(11) 0.22246(10) 0.15882(8) 0.0244(3) Uani 1 1 d . A .
P2 P 0.88696(11) 0.25187(10) 0.32868(9) 0.0279(4) Uani 1 1 d . . .
P3 P 0.96223(13) 0.01400(11) 0.23235(9) 0.0346(4) Uani 1 1 d . . .
P4 P 1.18848(11) 0.19860(10) 0.22038(8) 0.0268(4) Uani 1 1 d . . .
C1 C 0.8687(4) 0.3096(4) 0.1739(3) 0.0269(13) Uani 1 1 d . . .
H1A H 0.8753 0.3615 0.1271 0.032 Uiso 1 1 calc R A .
H1B H 0.8008 0.2773 0.1808 0.032 Uiso 1 1 calc R . .
C2 C 0.8664(4) 0.3514(4) 0.2484(3) 0.0288(13) Uani 1 1 d . A .
H2A H 0.7955 0.3873 0.2660 0.035 Uiso 1 1 calc R . .
H2B H 0.9246 0.3968 0.2367 0.035 Uiso 1 1 calc R . .
C3 C 1.0985(4) 0.2939(4) 0.0992(3) 0.0261(13) Uani 1 1 d . . .
H3A H 1.0988 0.3024 0.0418 0.031 Uiso 1 1 calc R A .
H3B H 1.0909 0.3585 0.1156 0.031 Uiso 1 1 calc R . .
C4 C 1.2036(4) 0.2400(4) 0.1130(3) 0.0254(12) Uani 1 1 d . A .
H4A H 1.2644 0.2832 0.0924 0.030 Uiso 1 1 calc R . .
H4B H 1.2207 0.1839 0.0840 0.030 Uiso 1 1 calc R . .
C5 C 0.9606(5) 0.1450(4) 0.0935(3) 0.0320(14) Uani 1 1 d . . .
H5A H 0.9163 0.1816 0.0579 0.038 Uiso 1 1 calc R A .
H5B H 1.0302 0.1213 0.0599 0.038 Uiso 1 1 calc R . .
C6 C 0.8992(5) 0.0595(4) 0.1467(3) 0.0363(15) Uani 1 1 d . A .
H6A H 0.9025 0.0072 0.1150 0.044 Uiso 1 1 calc R . .
H6B H 0.8218 0.0805 0.1670 0.044 Uiso 1 1 calc R . .
C11 C 0.7485(4) 0.2116(5) 0.3729(4) 0.071(3) Uani 0.438(13) 1 d PD A 1
C12 C 0.7391(4) 0.1285(4) 0.4425(3) 0.0417(15) Uani 0.438(13) 1 d PDU A 1
H12A H 0.7461 0.1529 0.4905 0.050 Uiso 0.438(13) 1 calc PR A 1
H12B H 0.7994 0.0791 0.4291 0.050 Uiso 0.438(13) 1 calc PR A 1
C13 C 0.6302(7) 0.0820(8) 0.4613(11) 0.0425(19) Uani 0.438(13) 1 d PDU A 1
H13A H 0.6315 0.0436 0.4189 0.051 Uiso 0.438(13) 1 calc PR A 1
H13B H 0.6219 0.0371 0.5124 0.051 Uiso 0.438(13) 1 calc PR A 1
C14 C 0.5319(6) 0.1545(10) 0.4677(7) 0.051(2) Uani 0.438(13) 1 d PDU A 1
H14A H 0.4631 0.1215 0.4831 0.061 Uiso 0.438(13) 1 calc PR A 1
H14B H 0.5306 0.1973 0.5071 0.061 Uiso 0.438(13) 1 calc PR A 1
C15 C 0.5494(4) 0.2108(4) 0.3837(4) 0.0514(16) Uani 0.438(13) 1 d PDU A 1
H15A H 0.4838 0.2539 0.3792 0.062 Uiso 0.438(13) 1 calc PR A 1
H15B H 0.5599 0.1653 0.3449 0.062 Uiso 0.438(13) 1 calc PR A 1
C16 C 0.6491(10) 0.2716(10) 0.3629(11) 0.051(2) Uani 0.438(13) 1 d PDU A 1
H16A H 0.6606 0.3044 0.3068 0.061 Uiso 0.438(13) 1 calc PR A 1
H16B H 0.6351 0.3219 0.3979 0.061 Uiso 0.438(13) 1 calc PR A 1
C11' C 0.7485(4) 0.2116(5) 0.3729(4) 0.071(3) Uani 0.562(13) 1 d PD A 2
C12' C 0.7391(4) 0.1285(4) 0.4425(3) 0.0417(15) Uani 0.562(13) 1 d PD A 2
H12C H 0.7734 0.0695 0.4205 0.050 Uiso 0.562(13) 1 calc PR A 2
H12D H 0.7828 0.1424 0.4780 0.050 Uiso 0.562(13) 1 calc PR A 2
C13' C 0.6267(6) 0.1057(10) 0.4937(5) 0.059(5) Uani 0.562(13) 1 d PD A 2
H13C H 0.6028 0.1507 0.5333 0.071 Uiso 0.562(13) 1 calc PR A 2
H13D H 0.6294 0.0392 0.5234 0.071 Uiso 0.562(13) 1 calc PR A 2
C14' C 0.5449(7) 0.1146(9) 0.4421(6) 0.059(5) Uani 0.562(13) 1 d PD A 2
H14C H 0.4706 0.1097 0.4774 0.071 Uiso 0.562(13) 1 calc PR A 2
H14D H 0.5599 0.0603 0.4112 0.071 Uiso 0.562(13) 1 calc PR A 2
C15' C 0.5494(4) 0.2108(4) 0.3837(4) 0.0514(16) Uani 0.562(13) 1 d PD A 2
H15C H 0.5007 0.2111 0.3478 0.062 Uiso 0.562(13) 1 calc PR A 2
H15D H 0.5253 0.2657 0.4138 0.062 Uiso 0.562(13) 1 calc PR A 2
C16' C 0.6677(7) 0.2201(11) 0.3347(5) 0.044(4) Uani 0.562(13) 1 d PD A 2
H16C H 0.6842 0.1707 0.2988 0.053 Uiso 0.562(13) 1 calc PR A 2
H16D H 0.6712 0.2840 0.3002 0.053 Uiso 0.562(13) 1 calc PR A 2
C21 C 0.9155(5) 0.3214(4) 0.4022(3) 0.0426(16) Uani 1 1 d . A .
C22 C 0.9241(6) 0.2602(4) 0.4820(4) 0.0483(17) Uani 1 1 d . . .
H22A H 0.8540 0.2309 0.5083 0.058 Uiso 1 1 calc R A .
H22B H 0.9811 0.2072 0.4719 0.058 Uiso 1 1 calc R . .
C23 C 0.9519(7) 0.3199(5) 0.5377(4) 0.063(2) Uani 1 1 d . A .
H23A H 0.9529 0.2784 0.5894 0.076 Uiso 1 1 calc R . .
H23B H 1.0257 0.3430 0.5140 0.076 Uiso 1 1 calc R . .
C24 C 0.8747(6) 0.4022(6) 0.5519(5) 0.075(2) Uani 1 1 d . . .
H24A H 0.8985 0.4408 0.5858 0.090 Uiso 1 1 calc R A .
H24B H 0.8024 0.3791 0.5812 0.090 Uiso 1 1 calc R . .
C25 C 0.8655(7) 0.4650(6) 0.4748(5) 0.080(3) Uani 1 1 d . A .
H25A H 0.9344 0.4971 0.4506 0.096 Uiso 1 1 calc R . .
H25B H 0.8064 0.5159 0.4865 0.096 Uiso 1 1 calc R . .
C26 C 0.8426(8) 0.4099(6) 0.4155(5) 0.093(3) Uani 1 1 d . . .
H26A H 0.7663 0.3913 0.4342 0.111 Uiso 1 1 calc R A .
H26B H 0.8493 0.4533 0.3636 0.111 Uiso 1 1 calc R . .
C31 C 1.2098(4) 0.3090(4) 0.2590(3) 0.0291(13) Uani 1 1 d . A .
H31 H 1.1363 0.3440 0.2717 0.035 Uiso 1 1 calc R . .
C32 C 1.2849(4) 0.3832(4) 0.2024(3) 0.0323(14) Uani 1 1 d . . .
H32A H 1.3587 0.3520 0.1852 0.039 Uiso 1 1 calc R A .
H32B H 1.2570 0.4067 0.1542 0.039 Uiso 1 1 calc R . .
C33 C 1.2917(5) 0.4673(4) 0.2426(4) 0.0424(16) Uani 1 1 d . A .
H33A H 1.2195 0.5031 0.2537 0.051 Uiso 1 1 calc R . .
H33B H 1.3441 0.5117 0.2056 0.051 Uiso 1 1 calc R . .
C34 C 1.3269(5) 0.4373(4) 0.3200(4) 0.0428(16) Uani 1 1 d . . .
H34A H 1.3276 0.4950 0.3449 0.051 Uiso 1 1 calc R A .
H34B H 1.4016 0.4062 0.3089 0.051 Uiso 1 1 calc R . .
C35 C 1.2492(5) 0.3673(4) 0.3769(3) 0.0404(15) Uani 1 1 d . A .
H35A H 1.2748 0.3458 0.4263 0.048 Uiso 1 1 calc R . .
H35B H 1.1761 0.4007 0.3917 0.048 Uiso 1 1 calc R . .
C36 C 1.2412(5) 0.2801(4) 0.3397(3) 0.0337(14) Uani 1 1 d . . .
H36A H 1.1860 0.2386 0.3769 0.040 Uiso 1 1 calc R A .
H36B H 1.3121 0.2421 0.3314 0.040 Uiso 1 1 calc R . .
C41 C 1.3130(4) 0.1139(4) 0.2167(3) 0.0313(14) Uani 1 1 d . A .
H41 H 1.3071 0.0693 0.1798 0.038 Uiso 1 1 calc R . .
C42 C 1.4213(4) 0.1584(4) 0.1778(4) 0.0351(14) Uani 1 1 d . . .
H42A H 1.4380 0.1980 0.2141 0.042 Uiso 1 1 calc R A .
H42B H 1.4158 0.2015 0.1277 0.042 Uiso 1 1 calc R . .
C43 C 1.5130(5) 0.0811(4) 0.1594(4) 0.0482(17) Uani 1 1 d . A .
H43A H 1.4995 0.0454 0.1193 0.058 Uiso 1 1 calc R . .
H43B H 1.5826 0.1122 0.1361 0.058 Uiso 1 1 calc R . .
C44 C 1.5219(5) 0.0111(5) 0.2336(4) 0.0504(18) Uani 1 1 d . . .
H44A H 1.5459 0.0449 0.2705 0.061 Uiso 1 1 calc R A .
H44B H 1.5775 -0.0416 0.2187 0.061 Uiso 1 1 calc R . .
C45 C 1.4141(5) -0.0314(4) 0.2756(4) 0.0487(17) Uani 1 1 d . A .
H45A H 1.4208 -0.0720 0.3266 0.058 Uiso 1 1 calc R . .
H45B H 1.3957 -0.0732 0.2418 0.058 Uiso 1 1 calc R . .
C46 C 1.3223(5) 0.0473(4) 0.2929(4) 0.0378(15) Uani 1 1 d . . .
H46A H 1.2525 0.0169 0.3179 0.045 Uiso 1 1 calc R A .
H46B H 1.3369 0.0853 0.3311 0.045 Uiso 1 1 calc R . .
C51 C 1.0597(5) -0.0843(4) 0.1973(4) 0.0465(17) Uani 1 1 d . A .
H51 H 1.0154 -0.1412 0.2047 0.056 Uiso 1 1 calc R . .
C52 C 1.1436(5) -0.1168(4) 0.2459(4) 0.0438(16) Uani 1 1 d . . .
H52A H 1.1914 -0.0634 0.2388 0.053 Uiso 1 1 calc R A .
H52B H 1.1053 -0.1294 0.3032 0.053 Uiso 1 1 calc R . .
C53 C 1.2122(6) -0.2041(5) 0.2246(4) 0.060(2) Uani 1 1 d . A .
H53A H 1.1660 -0.2596 0.2370 0.072 Uiso 1 1 calc R . .
H53B H 1.2664 -0.2186 0.2574 0.072 Uiso 1 1 calc R . .
C54 C 1.2696(5) -0.1916(6) 0.1390(5) 0.077(3) Uani 1 1 d . . .
H54A H 1.3077 -0.2539 0.1261 0.092 Uiso 1 1 calc R A .
H54B H 1.3253 -0.1441 0.1290 0.092 Uiso 1 1 calc R . .
C55 C 1.1920(5) -0.1568(5) 0.0826(4) 0.0553(18) Uani 1 1 d . A .
H55A H 1.2351 -0.1379 0.0272 0.066 Uiso 1 1 calc R . .
H55B H 1.1467 -0.2097 0.0829 0.066 Uiso 1 1 calc R . .
C56 C 1.1184(5) -0.0698(5) 0.1118(4) 0.058(2) Uani 1 1 d . . .
H56A H 1.1639 -0.0140 0.1017 0.069 Uiso 1 1 calc R A .
H56B H 1.0641 -0.0527 0.0792 0.069 Uiso 1 1 calc R . .
C61 C 0.8484(5) -0.0538(4) 0.3062(4) 0.0439(16) Uani 1 1 d . A .
H61 H 0.7931 -0.0029 0.3275 0.053 Uiso 1 1 calc R . .
C62 C 0.7889(5) -0.1147(5) 0.2715(4) 0.0450(16) Uani 1 1 d . . .
H62A H 0.7591 -0.0735 0.2291 0.054 Uiso 1 1 calc R A .
H62B H 0.8410 -0.1643 0.2465 0.054 Uiso 1 1 calc R . .
C63 C 0.6980(5) -0.1636(4) 0.3327(4) 0.0417(16) Uani 1 1 d . A .
H63A H 0.6692 -0.2099 0.3080 0.050 Uiso 1 1 calc R . .
H63B H 0.6384 -0.1146 0.3489 0.050 Uiso 1 1 calc R . .
C64 C 0.7308(5) -0.2170(5) 0.4065(4) 0.0531(18) Uani 1 1 d . . .
H64A H 0.6649 -0.2393 0.4472 0.064 Uiso 1 1 calc R A .
H64B H 0.7787 -0.2747 0.3926 0.064 Uiso 1 1 calc R . .
C65 C 0.7882(6) -0.1560(5) 0.4405(4) 0.0586(19) Uani 1 1 d . A .
H65A H 0.8155 -0.1958 0.4848 0.070 Uiso 1 1 calc R . .
H65B H 0.7363 -0.1046 0.4631 0.070 Uiso 1 1 calc R . .
C66 C 0.8845(5) -0.1093(4) 0.3776(4) 0.0455(17) Uani 1 1 d . . .
H66A H 0.9171 -0.0652 0.4019 0.055 Uiso 1 1 calc R A .
H66B H 0.9410 -0.1602 0.3601 0.055 Uiso 1 1 calc R . .
B1X B 0.6863(5) 0.6205(4) 0.1632(4) 0.0261(15) Uani 1 1 d . . .
C1X C 0.6068(4) 0.6248(4) 0.2531(3) 0.0272(13) Uani 1 1 d . . .
C2X C 0.6262(5) 0.5641(4) 0.3215(3) 0.0343(14) Uani 1 1 d . . .
H2X H 0.6879 0.5193 0.3146 0.041 Uiso 1 1 calc R . .
C3X C 0.5619(5) 0.5650(4) 0.3979(3) 0.0398(15) Uani 1 1 d . . .
H3X H 0.5790 0.5216 0.4417 0.048 Uiso 1 1 calc R . .
C4X C 0.4722(5) 0.6298(4) 0.4098(3) 0.0356(15) Uani 1 1 d . . .
H4X H 0.4283 0.6327 0.4622 0.043 Uiso 1 1 calc R . .
C5X C 0.4470(4) 0.6895(4) 0.3463(3) 0.0319(14) Uani 1 1 d . . .
H5X H 0.3837 0.7325 0.3542 0.038 Uiso 1 1 calc R . .
C6X C 0.5135(4) 0.6879(4) 0.2699(3) 0.0301(13) Uani 1 1 d . . .
H6X H 0.4950 0.7316 0.2268 0.036 Uiso 1 1 calc R . .
C7X C 0.6695(4) 0.7249(4) 0.1073(3) 0.0248(13) Uani 1 1 d . . .
C8X C 0.5802(4) 0.7466(4) 0.0738(3) 0.0316(14) Uani 1 1 d . . .
H8X H 0.5322 0.6974 0.0792 0.038 Uiso 1 1 calc R . .
C9X C 0.5582(5) 0.8381(4) 0.0323(3) 0.0350(15) Uani 1 1 d . . .
H9X H 0.4961 0.8500 0.0105 0.042 Uiso 1 1 calc R . .
C10X C 0.6267(5) 0.9105(4) 0.0232(3) 0.0365(15) Uani 1 1 d . . .
H10X H 0.6129 0.9724 -0.0053 0.044 Uiso 1 1 calc R . .
C11X C 0.7160(5) 0.8921(4) 0.0561(3) 0.0329(14) Uani 1 1 d . . .
H11X H 0.7629 0.9420 0.0511 0.040 Uiso 1 1 calc R . .
C12X C 0.7373(4) 0.8008(4) 0.0963(3) 0.0284(13) Uani 1 1 d . . .
H12X H 0.8002 0.7893 0.1171 0.034 Uiso 1 1 calc R . .
C13X C 0.6545(4) 0.5299(4) 0.1262(3) 0.0274(13) Uani 1 1 d . . .
C14X C 0.6745(5) 0.5290(4) 0.0449(4) 0.0456(17) Uani 1 1 d . . .
H14X H 0.7023 0.5847 0.0094 0.055 Uiso 1 1 calc R . .
C15X C 0.6563(6) 0.4509(5) 0.0121(4) 0.0541(19) Uani 1 1 d . . .
H15X H 0.6712 0.4537 -0.0442 0.065 Uiso 1 1 calc R . .
C16X C 0.6157(5) 0.3686(4) 0.0635(4) 0.0445(16) Uani 1 1 d . . .
H16X H 0.6029 0.3141 0.0428 0.053 Uiso 1 1 calc R . .
C17X C 0.5946(4) 0.3677(4) 0.1442(4) 0.0384(15) Uani 1 1 d . . .
H17X H 0.5668 0.3121 0.1798 0.046 Uiso 1 1 calc R . .
C18X C 0.6132(4) 0.4463(4) 0.1743(3) 0.0301(13) Uani 1 1 d . . .
H18X H 0.5970 0.4432 0.2307 0.036 Uiso 1 1 calc R . .
C19X C 0.8155(4) 0.6038(3) 0.1658(3) 0.0238(12) Uani 1 1 d . . .
C20X C 0.8947(4) 0.5699(4) 0.1023(3) 0.0283(13) Uani 1 1 d . . .
H20X H 0.8713 0.5502 0.0605 0.034 Uiso 1 1 calc R . .
C21X C 1.0061(5) 0.5640(4) 0.0982(4) 0.0360(15) Uani 1 1 d . . .
H21X H 1.0567 0.5424 0.0535 0.043 Uiso 1 1 calc R . .
C22X C 1.0425(5) 0.5892(4) 0.1582(4) 0.0429(16) Uani 1 1 d . . .
H22X H 1.1182 0.5842 0.1559 0.051 Uiso 1 1 calc R . .
C23X C 0.9685(5) 0.6220(4) 0.2220(4) 0.0443(16) Uani 1 1 d . . .
H23X H 0.9925 0.6399 0.2641 0.053 Uiso 1 1 calc R . .
C24X C 0.8584(4) 0.6286(4) 0.2241(3) 0.0320(14) Uani 1 1 d . . .
H24X H 0.8090 0.6518 0.2686 0.038 Uiso 1 1 calc R . .

loop_
_atom_site_aniso_label
_atom_site_aniso_U_11
_atom_site_aniso_U_22
_atom_site_aniso_U_33
_atom_site_aniso_U_23
_atom_site_aniso_U_13
_atom_site_aniso_U_12
Fe1 0.0312(5) 0.0218(4) 0.0269(5) 0.0004(3) -0.0065(4) -0.0007(3)
N1 0.029(3) 0.025(3) 0.047(4) -0.010(3) -0.008(3) -0.002(2)
N2 0.062(4) 0.050(4) 0.050(4) -0.013(3) 0.002(3) -0.012(3)
P1 0.0254(8) 0.0214(8) 0.0258(8) -0.0014(6) -0.0066(6) -0.0016(6)
P2 0.0273(8) 0.0266(8) 0.0277(9) -0.0020(7) -0.0042(6) -0.0024(6)
P3 0.0429(10) 0.0238(8) 0.0426(10) 0.0004(7) -0.0236(8) -0.0022(7)
P4 0.0268(8) 0.0272(8) 0.0262(8) -0.0036(6) -0.0079(6) 0.0024(6)
C1 0.030(3) 0.024(3) 0.026(3) -0.001(2) -0.006(3) -0.005(2)
C2 0.030(3) 0.022(3) 0.032(3) -0.004(3) -0.003(3) -0.001(2)
C3 0.026(3) 0.027(3) 0.024(3) -0.002(2) -0.006(2) -0.002(2)
C4 0.019(3) 0.028(3) 0.028(3) -0.004(2) -0.003(2) -0.003(2)
C5 0.036(3) 0.027(3) 0.034(3) -0.002(3) -0.012(3) -0.003(3)
C6 0.041(4) 0.032(3) 0.041(4) -0.006(3) -0.020(3) 0.002(3)
C11 0.020(3) 0.073(5) 0.095(6) 0.043(4) -0.005(4) -0.002(3)
C12 0.052(4) 0.034(3) 0.033(3) 0.003(3) 0.000(3) -0.015(3)
C13 0.052(4) 0.034(4) 0.033(4) 0.004(3) 0.003(3) -0.014(3)
C14 0.031(4) 0.055(4) 0.069(5) -0.020(4) -0.009(4) -0.012(3)
C15 0.031(3) 0.055(4) 0.071(4) -0.019(3) -0.008(3) -0.010(3)
C16 0.030(3) 0.053(4) 0.070(5) -0.018(4) -0.008(3) -0.010(3)
C11' 0.020(3) 0.073(5) 0.095(6) 0.043(4) -0.005(4) -0.002(3)
C12' 0.052(4) 0.034(3) 0.033(3) 0.003(3) 0.000(3) -0.015(3)
C13' 0.068(9) 0.051(8) 0.034(8) -0.003(6) 0.030(7) -0.012(7)
C14' 0.069(10) 0.087(11) 0.022(7) -0.008(7) 0.005(6) -0.046(8)
C15' 0.031(3) 0.055(4) 0.071(4) -0.019(3) -0.008(3) -0.010(3)
C16' 0.036(7) 0.056(9) 0.036(7) 0.014(6) -0.010(5) -0.018(6)
C21 0.056(4) 0.042(4) 0.032(4) -0.018(3) -0.018(3) 0.023(3)
C22 0.065(5) 0.041(4) 0.040(4) -0.003(3) -0.016(3) -0.008(3)
C23 0.099(6) 0.061(5) 0.036(4) -0.016(4) -0.031(4) 0.017(4)
C24 0.072(5) 0.101(7) 0.069(6) -0.050(5) -0.028(4) 0.013(5)
C25 0.101(6) 0.078(6) 0.086(6) -0.051(5) -0.062(5) 0.047(5)
C26 0.138(8) 0.075(6) 0.100(7) -0.058(5) -0.084(6) 0.050(6)
C31 0.031(3) 0.028(3) 0.028(3) -0.008(3) -0.004(3) 0.002(3)
C32 0.035(3) 0.033(3) 0.028(3) -0.002(3) -0.006(3) -0.007(3)
C33 0.041(4) 0.031(3) 0.051(4) -0.002(3) -0.006(3) -0.004(3)
C34 0.038(4) 0.039(4) 0.057(4) -0.023(3) -0.009(3) -0.007(3)
C35 0.042(4) 0.045(4) 0.034(4) -0.014(3) -0.005(3) -0.004(3)
C36 0.039(3) 0.032(3) 0.033(3) -0.005(3) -0.009(3) -0.014(3)
C41 0.031(3) 0.029(3) 0.039(4) -0.019(3) -0.012(3) 0.010(3)
C42 0.023(3) 0.039(3) 0.047(4) -0.016(3) -0.012(3) 0.011(3)
C43 0.032(4) 0.048(4) 0.071(5) -0.024(4) -0.016(3) 0.008(3)
C44 0.044(4) 0.049(4) 0.066(5) -0.022(4) -0.027(4) 0.019(3)
C45 0.054(4) 0.031(4) 0.065(5) -0.010(3) -0.028(4) 0.014(3)
C46 0.039(4) 0.028(3) 0.046(4) -0.001(3) -0.015(3) 0.003(3)
C51 0.058(4) 0.037(4) 0.053(4) -0.017(3) -0.026(4) 0.006(3)
C52 0.032(3) 0.034(4) 0.069(5) 0.001(3) -0.024(3) -0.001(3)
C53 0.056(5) 0.050(4) 0.083(6) -0.017(4) -0.031(4) 0.009(4)
C54 0.027(4) 0.075(5) 0.091(6) 0.028(5) 0.018(4) 0.014(4)
C55 0.052(4) 0.053(4) 0.063(5) -0.011(4) -0.018(4) 0.003(4)
C56 0.030(4) 0.059(5) 0.061(5) 0.016(4) 0.007(3) 0.014(3)
C61 0.046(4) 0.040(4) 0.045(4) 0.001(3) -0.013(3) -0.013(3)
C62 0.033(4) 0.061(4) 0.044(4) -0.004(3) -0.013(3) -0.013(3)
C63 0.041(4) 0.031(3) 0.057(4) -0.015(3) -0.012(3) -0.006(3)
C64 0.044(4) 0.064(5) 0.047(4) -0.003(4) -0.003(3) -0.014(4)
C65 0.077(5) 0.045(4) 0.046(4) 0.005(3) -0.002(4) -0.025(4)
C66 0.062(4) 0.037(4) 0.043(4) 0.007(3) -0.023(3) -0.022(3)
B1X 0.027(4) 0.021(3) 0.026(4) 0.000(3) -0.002(3) 0.001(3)
C1X 0.028(3) 0.019(3) 0.034(3) -0.004(3) -0.008(3) 0.001(2)
C2X 0.032(3) 0.028(3) 0.034(4) -0.002(3) 0.001(3) 0.010(3)
C3X 0.043(4) 0.041(4) 0.028(4) 0.006(3) -0.005(3) 0.003(3)
C4X 0.036(4) 0.036(3) 0.024(3) -0.004(3) 0.012(3) -0.003(3)
C5X 0.026(3) 0.030(3) 0.032(4) -0.005(3) 0.002(3) 0.003(3)
C6X 0.028(3) 0.027(3) 0.031(3) 0.000(3) -0.005(3) 0.002(3)
C7X 0.026(3) 0.026(3) 0.019(3) -0.007(2) -0.001(2) 0.006(3)
C8X 0.028(3) 0.030(3) 0.029(3) 0.002(3) -0.001(3) 0.002(3)
C9X 0.031(3) 0.042(4) 0.025(3) -0.002(3) -0.003(3) 0.008(3)
C10X 0.051(4) 0.022(3) 0.026(3) -0.002(3) 0.002(3) 0.011(3)
C11X 0.043(4) 0.027(3) 0.027(3) -0.006(3) -0.003(3) -0.002(3)
C12X 0.034(3) 0.025(3) 0.024(3) -0.009(3) -0.002(3) 0.005(3)
C13X 0.023(3) 0.031(3) 0.025(3) -0.004(3) 0.001(2) -0.003(3)
C14X 0.064(5) 0.036(4) 0.034(4) 0.001(3) -0.004(3) -0.019(3)
C15X 0.084(5) 0.050(4) 0.032(4) -0.010(3) -0.007(4) -0.034(4)
C16X 0.050(4) 0.037(4) 0.052(5) -0.014(3) -0.014(3) -0.012(3)
C17X 0.034(4) 0.029(3) 0.052(4) 0.000(3) -0.009(3) -0.011(3)
C18X 0.021(3) 0.035(3) 0.031(3) 0.000(3) -0.005(3) 0.000(3)
C19X 0.027(3) 0.015(3) 0.025(3) 0.002(2) -0.002(3) 0.000(2)
C20X 0.028(3) 0.023(3) 0.029(3) 0.002(2) -0.001(3) -0.002(2)
C21X 0.034(4) 0.022(3) 0.041(4) -0.003(3) 0.007(3) 0.004(3)
C22X 0.025(3) 0.040(4) 0.060(5) 0.001(3) -0.008(3) -0.004(3)
C23X 0.044(4) 0.044(4) 0.051(4) -0.008(3) -0.020(3) -0.007(3)
C24X 0.031(3) 0.027(3) 0.035(4) -0.010(3) 0.000(3) -0.001(3)

loop_
_atom_type_symbol
_atom_type_description
_atom_type_scat_dispersion_real
_atom_type_scat_dispersion_imag
_atom_type_scat_source
C C 0.0033 0.0016 'International Tables Vol C Tables 4.2.6.8 and 6.1.1.4'
H H 0.0000 0.0000 'International Tables Vol C Tables 4.2.6.8 and 6.1.1.4'
P P 0.1023 0.0942 'International Tables Vol C Tables 4.2.6.8 and 6.1.1.4'
Fe Fe 0.3463 0.8444 'International Tables Vol C Tables 4.2.6.8 and 6.1.1.4'
B B 0.0013 0.0007 'International Tables Vol C Tables 4.2.6.8 and 6.1.1.4'
N N 0.0061 0.0033 'International Tables Vol C Tables 4.2.6.8 and 6.1.1.4'

loop_
_geom_angle_atom_site_label_1
_geom_angle_atom_site_label_2
_geom_angle_atom_site_label_3
_geom_angle
N1 Fe1 P1 177.80(16)
N1 Fe1 P3 97.29(16)
P1 Fe1 P3 84.72(6)
N1 Fe1 P4 94.16(16)
P1 Fe1 P4 83.97(6)
P3 Fe1 P4 123.48(6)
N1 Fe1 P2 95.88(16)
P1 Fe1 P2 83.90(6)
P3 Fe1 P2 118.56(6)
P4 Fe1 P2 114.93(6)
N2 N1 Fe1 178.2(7)
C3 P1 C5 106.0(3)
C3 P1 C1 104.4(2)
C5 P1 C1 105.5(2)
C3 P1 Fe1 113.38(17)
C5 P1 Fe1 113.35(18)
C1 P1 Fe1 113.31(18)
C11 P2 C2 102.8(3)
C11 P2 C21 105.4(3)
C2 P2 C21 100.7(3)
C11 P2 Fe1 117.7(3)
C2 P2 Fe1 107.44(17)
C21 P2 Fe1 120.17(18)
C51 P3 C6 103.8(3)
C51 P3 C61 102.4(3)
C6 P3 C61 101.7(3)
C51 P3 Fe1 121.3(2)
C6 P3 Fe1 108.25(19)
C61 P3 Fe1 117.0(2)
C4 P4 C31 103.5(2)
C4 P4 C41 99.7(2)
C31 P4 C41 108.7(2)
C4 P4 Fe1 107.06(17)
C31 P4 Fe1 114.46(18)
C41 P4 Fe1 120.81(19)
C2 C1 P1 107.1(3)
C2 C1 H1A 110.3
P1 C1 H1A 110.3
C2 C1 H1B 110.3
P1 C1 H1B 110.3
H1A C1 H1B 108.6
C1 C2 P2 109.2(3)
C1 C2 H2A 109.8
P2 C2 H2A 109.8
C1 C2 H2B 109.8
P2 C2 H2B 109.8
H2A C2 H2B 108.3
C4 C3 P1 107.5(3)
C4 C3 H3A 110.2
P1 C3 H3A 110.2
C4 C3 H3B 110.2
P1 C3 H3B 110.2
H3A C3 H3B 108.5
C3 C4 P4 109.6(3)
C3 C4 H4A 109.8
P4 C4 H4A 109.8
C3 C4 H4B 109.8
P4 C4 H4B 109.8
H4A C4 H4B 108.2
C6 C5 P1 107.8(4)
C6 C5 H5A 110.1
P1 C5 H5A 110.1
C6 C5 H5B 110.1
P1 C5 H5B 110.1
H5A C5 H5B 108.5
C5 C6 P3 109.6(4)
C5 C6 H6A 109.8
P3 C6 H6A 109.8
C5 C6 H6B 109.8
P3 C6 H6B 109.8
H6A C6 H6B 108.2
C16 C11 C12 118.7(6)
C16 C11 P2 123.3(5)
C12 C11 P2 115.1(4)
C11 C12 C13 111.7(7)
C11 C12 H12A 109.3
C13 C12 H12A 109.3
C11 C12 H12B 109.3
C13 C12 H12B 109.3
H12A C12 H12B 107.9
C14 C13 C12 113.7(8)
C14 C13 H13A 108.8
C12 C13 H13A 108.8
C14 C13 H13B 108.8
C12 C13 H13B 108.8
H13A C13 H13B 107.7
C15 C14 C13 103.0(10)
C15 C14 H14A 111.2
C13 C14 H14A 111.2
C15 C14 H14B 111.2
C13 C14 H14B 111.2
H14A C14 H14B 109.1
C14 C15 C16 111.4(9)
C14 C15 H15A 109.3
C16 C15 H15A 109.3
C14 C15 H15B 109.3
C16 C15 H15B 109.3
H15A C15 H15B 108.0
C11 C16 C15 111.7(8)
C11 C16 H16A 109.3
C15 C16 H16A 109.3
C11 C16 H16B 109.3
C15 C16 H16B 109.3
H16A C16 H16B 107.9
C14' C13' H13C 109.5
C14' C13' H13D 109.5
H13C C13' H13D 108.1
C13' C14' H14C 109.1
C13' C14' H14D 109.1
H14C C14' H14D 107.8
H16C C16' H16D 107.0
C26 C21 C22 110.8(5)
C26 C21 P2 114.8(4)
C22 C21 P2 114.4(4)
C23 C22 C21 111.8(5)
C23 C22 H22A 109.3
C21 C22 H22A 109.3
C23 C22 H22B 109.3
C21 C22 H22B 109.3
H22A C22 H22B 107.9
C24 C23 C22 112.3(6)
C24 C23 H23A 109.1
C22 C23 H23A 109.1
C24 C23 H23B 109.1
C22 C23 H23B 109.1
H23A C23 H23B 107.9
C23 C24 C25 111.4(6)
C23 C24 H24A 109.4
C25 C24 H24A 109.4
C23 C24 H24B 109.4
C25 C24 H24B 109.4
H24A C24 H24B 108.0
C24 C25 C26 113.2(7)
C24 C25 H25A 108.9
C26 C25 H25A 108.9
C24 C25 H25B 108.9
C26 C25 H25B 108.9
H25A C25 H25B 107.7
C21 C26 C25 114.5(6)
C21 C26 H26A 108.6
C25 C26 H26A 108.6
C21 C26 H26B 108.6
C25 C26 H26B 108.6
H26A C26 H26B 107.6
C32 C31 C36 111.3(4)
C32 C31 P4 118.3(4)
C36 C31 P4 110.1(4)
C32 C31 H31 105.3
C36 C31 H31 105.3
P4 C31 H31 105.3
C33 C32 C31 111.2(4)
C33 C32 H32A 109.4
C31 C32 H32A 109.4
C33 C32 H32B 109.4
C31 C32 H32B 109.4
H32A C32 H32B 108.0
C32 C33 C34 112.9(5)
C32 C33 H33A 109.0
C34 C33 H33A 109.0
C32 C33 H33B 109.0
C34 C33 H33B 109.0
H33A C33 H33B 107.8
C33 C34 C35 109.9(5)
C33 C34 H34A 109.7
C35 C34 H34A 109.7
C33 C34 H34B 109.7
C35 C34 H34B 109.7
H34A C34 H34B 108.2
C36 C35 C34 111.6(5)
C36 C35 H35A 109.3
C34 C35 H35A 109.3
C36 C35 H35B 109.3
C34 C35 H35B 109.3
H35A C35 H35B 108.0
C35 C36 C31 112.0(5)
C35 C36 H36A 109.2
C31 C36 H36A 109.2
C35 C36 H36B 109.2
C31 C36 H36B 109.2
H36A C36 H36B 107.9
C46 C41 C42 109.1(5)
C46 C41 P4 117.8(4)
C42 C41 P4 116.0(4)
C46 C41 H41 104.1
C42 C41 H41 104.1
P4 C41 H41 104.1
C41 C42 C43 111.3(5)
C41 C42 H42A 109.4
C43 C42 H42A 109.4
C41 C42 H42B 109.4
C43 C42 H42B 109.4
H42A C42 H42B 108.0
C44 C43 C42 111.5(5)
C44 C43 H43A 109.3
C42 C43 H43A 109.3
C44 C43 H43B 109.3
C42 C43 H43B 109.3
H43A C43 H43B 108.0
C43 C44 C45 111.2(5)
C43 C44 H44A 109.4
C45 C44 H44A 109.4
C43 C44 H44B 109.4
C45 C44 H44B 109.4
H44A C44 H44B 108.0
C44 C45 C46 111.8(5)
C44 C45 H45A 109.3
C46 C45 H45A 109.3
C44 C45 H45B 109.3
C46 C45 H45B 109.3
H45A C45 H45B 107.9
C41 C46 C45 110.9(5)
C41 C46 H46A 109.5
C45 C46 H46A 109.5
C41 C46 H46B 109.5
C45 C46 H46B 109.5
H46A C46 H46B 108.1
C56 C51 C52 107.6(5)
C56 C51 P3 116.8(4)
C52 C51 P3 114.7(4)
C56 C51 H51 105.6
C52 C51 H51 105.6
P3 C51 H51 105.6
C53 C52 C51 114.6(5)
C53 C52 H52A 108.6
C51 C52 H52A 108.6
C53 C52 H52B 108.6
C51 C52 H52B 108.6
H52A C52 H52B 107.6
C52 C53 C54 111.7(6)
C52 C53 H53A 109.3
C54 C53 H53A 109.3
C52 C53 H53B 109.3
C54 C53 H53B 109.3
H53A C53 H53B 107.9
C53 C54 C55 113.1(5)
C53 C54 H54A 109.0
C55 C54 H54A 109.0
C53 C54 H54B 109.0
C55 C54 H54B 109.0
H54A C54 H54B 107.8
C56 C55 C54 109.1(6)
C56 C55 H55A 109.9
C54 C55 H55A 109.9
C56 C55 H55B 109.9
C54 C55 H55B 109.9
H55A C55 H55B 108.3
C51 C56 C55 115.5(5)
C51 C56 H56A 108.4
C55 C56 H56A 108.4
C51 C56 H56B 108.4
C55 C56 H56B 108.4
H56A C56 H56B 107.5
C62 C61 C66 111.8(5)
C62 C61 P3 115.6(4)
C66 C61 P3 112.1(4)
C62 C61 H61 105.4
C66 C61 H61 105.4
P3 C61 H61 105.4
C63 C62 C61 112.8(5)
C63 C62 H62A 109.0
C61 C62 H62A 109.0
C63 C62 H62B 109.0
C61 C62 H62B 109.0
H62A C62 H62B 107.8
C62 C63 C64 113.8(5)
C62 C63 H63A 108.8
C64 C63 H63A 108.8
C62 C63 H63B 108.8
C64 C63 H63B 108.8
H63A C63 H63B 107.7
C65 C64 C63 112.0(6)
C65 C64 H64A 109.2
C63 C64 H64A 109.2
C65 C64 H64B 109.2
C63 C64 H64B 109.2
H64A C64 H64B 107.9
C64 C65 C66 112.1(6)
C64 C65 H65A 109.2
C66 C65 H65A 109.2
C64 C65 H65B 109.2
C66 C65 H65B 109.2
H65A C65 H65B 107.9
C61 C66 C65 111.2(5)
C61 C66 H66A 109.4
C65 C66 H66A 109.4
C61 C66 H66B 109.4
C65 C66 H66B 109.4
H66A C66 H66B 108.0
C7X B1X C1X 107.9(4)
C7X B1X C19X 108.2(4)
C1X B1X C19X 111.2(4)
C7X B1X C13X 111.6(4)
C1X B1X C13X 109.4(4)
C19X B1X C13X 108.6(4)
C6X C1X C2X 113.1(5)
C6X C1X B1X 124.4(5)
C2X C1X B1X 122.5(5)
C3X C2X C1X 124.5(5)
C3X C2X H2X 117.7
C1X C2X H2X 117.7
C2X C3X C4X 119.0(5)
C2X C3X H3X 120.5
C4X C3X H3X 120.5
C5X C4X C3X 119.8(5)
C5X C4X H4X 120.1
C3X C4X H4X 120.1
C4X C5X C6X 120.1(5)
C4X C5X H5X 120.0
C6X C5X H5X 120.0
C5X C6X C1X 123.4(5)
C5X C6X H6X 118.3
C1X C6X H6X 118.3
C8X C7X C12X 115.5(5)
C8X C7X B1X 121.5(5)
C12X C7X B1X 122.8(5)
C7X C8X C9X 122.7(6)
C7X C8X H8X 118.6
C9X C8X H8X 118.6
C10X C9X C8X 119.8(5)
C10X C9X H9X 120.1
C8X C9X H9X 120.1
C9X C10X C11X 119.3(5)
C9X C10X H10X 120.4
C11X C10X H10X 120.4
C10X C11X C12X 120.2(6)
C10X C11X H11X 119.9
C12X C11X H11X 119.9
C11X C12X C7X 122.5(5)
C11X C12X H12X 118.8
C7X C12X H12X 118.8
C14X C13X C18X 114.8(5)
C14X C13X B1X 122.4(5)
C18X C13X B1X 122.6(5)
C13X C14X C15X 123.6(6)
C13X C14X H14X 118.2
C15X C14X H14X 118.2
C14X C15X C16X 118.9(6)
C14X C15X H15X 120.6
C16X C15X H15X 120.6
C17X C16X C15X 118.7(6)
C17X C16X H16X 120.6
C15X C16X H16X 120.6
C16X C17X C18X 120.8(6)
C16X C17X H17X 119.6
C18X C17X H17X 119.6
C17X C18X C13X 123.1(5)
C17X C18X H18X 118.4
C13X C18X H18X 118.4
C24X C19X C20X 113.8(5)
C24X C19X B1X 125.1(5)
C20X C19X B1X 120.9(5)
C21X C20X C19X 122.8(5)
C21X C20X H20X 118.6
C19X C20X H20X 118.6
C22X C21X C20X 120.2(5)
C22X C21X H21X 119.9
C20X C21X H21X 119.9
C21X C22X C23X 119.4(6)
C21X C22X H22X 120.3
C23X C22X H22X 120.3
C22X C23X C24X 119.3(6)
C22X C23X H23X 120.3
C24X C23X H23X 120.3
C19X C24X C23X 124.6(5)
C19X C24X H24X 117.7
C23X C24X H24X 117.7

loop_
_geom_bond_atom_site_label_1
_geom_bond_atom_site_label_2
_geom_bond_distance
Fe1 N1 1.878(6)
Fe1 P1 2.1870(16)
Fe1 P3 2.2760(17)
Fe1 P4 2.2981(16)
Fe1 P2 2.3010(16)
N1 N2 0.987(6)
P1 C3 1.819(5)
P1 C5 1.823(5)
P1 C1 1.829(5)
P2 C11 1.841(5)
P2 C2 1.852(5)
P2 C21 1.876(6)
P3 C51 1.838(6)
P3 C6 1.865(5)
P3 C61 1.893(6)
P4 C4 1.834(5)
P4 C31 1.873(5)
P4 C41 1.874(5)
C1 C2 1.517(7)
C1 H1A 0.9900
C1 H1B 0.9900
C2 H2A 0.9900
C2 H2B 0.9900
C3 C4 1.520(7)
C3 H3A 0.9900
C3 H3B 0.9900
C4 H4A 0.9900
C4 H4B 0.9900
C5 C6 1.537(8)
C5 H5A 0.9900
C5 H5B 0.9900
C6 H6A 0.9900
C6 H6B 0.9900
C11 C16 1.476(15)
C11 C12 1.524(5)
C12 C13 1.532(8)
C12 H12A 0.9900
C12 H12B 0.9900
C13 C14 1.522(8)
C13 H13A 0.9900
C13 H13B 0.9900
C14 C15 1.516(8)
C14 H14A 0.9900
C14 H14B 0.9900
C15 C16 1.538(8)
C15 H15A 0.9900
C15 H15B 0.9900
C16 H16A 0.9900
C16 H16B 0.9900
C13' C14' 1.528(7)
C13' H13C 0.9900
C13' H13D 0.9900
C14' H14C 0.9900
C14' H14D 0.9900
C16' H16C 0.9900
C16' H16D 0.9900
C21 C26 1.488(8)
C21 C22 1.531(8)
C22 C23 1.522(8)
C22 H22A 0.9900
C22 H22B 0.9900
C23 C24 1.451(9)
C23 H23A 0.9900
C23 H23B 0.9900
C24 C25 1.502(10)
C24 H24A 0.9900
C24 H24B 0.9900
C25 C26 1.503(9)
C25 H25A 0.9900
C25 H25B 0.9900
C26 H26A 0.9900
C26 H26B 0.9900
C31 C32 1.534(7)
C31 C36 1.543(7)
C31 H31 1.0000
C32 C33 1.501(8)
C32 H32A 0.9900
C32 H32B 0.9900
C33 C34 1.513(8)
C33 H33A 0.9900
C33 H33B 0.9900
C34 C35 1.517(8)
C34 H34A 0.9900
C34 H34B 0.9900
C35 C36 1.513(7)
C35 H35A 0.9900
C35 H35B 0.9900
C36 H36A 0.9900
C36 H36B 0.9900
C41 C46 1.514(8)
C41 C42 1.520(8)
C41 H41 1.0000
C42 C43 1.521(7)
C42 H42A 0.9900
C42 H42B 0.9900
C43 C44 1.508(9)
C43 H43A 0.9900
C43 H43B 0.9900
C44 C45 1.512(9)
C44 H44A 0.9900
C44 H44B 0.9900
C45 C46 1.532(8)
C45 H45A 0.9900
C45 H45B 0.9900
C46 H46A 0.9900
C46 H46B 0.9900
C51 C56 1.481(9)
C51 C52 1.518(8)
C51 H51 1.0000
C52 C53 1.476(8)
C52 H52A 0.9900
C52 H52B 0.9900
C53 C54 1.478(10)
C53 H53A 0.9900
C53 H53B 0.9900
C54 C55 1.557(9)
C54 H54A 0.9900
C54 H54B 0.9900
C55 C56 1.539(9)
C55 H55A 0.9900
C55 H55B 0.9900
C56 H56A 0.9900
C56 H56B 0.9900
C61 C62 1.497(8)
C61 C66 1.503(8)
C61 H61 1.0000
C62 C63 1.496(8)
C62 H62A 0.9900
C62 H62B 0.9900
C63 C64 1.510(8)
C63 H63A 0.9900
C63 H63B 0.9900
C64 C65 1.474(9)
C64 H64A 0.9900
C64 H64B 0.9900
C65 C66 1.540(9)
C65 H65A 0.9900
C65 H65B 0.9900
C66 H66A 0.9900
C66 H66B 0.9900
B1X C7X 1.644(8)
B1X C1X 1.646(8)
B1X C19X 1.648(8)
B1X C13X 1.659(8)
C1X C6X 1.405(7)
C1X C2X 1.405(7)
C2X C3X 1.378(8)
C2X H2X 0.9500
C3X C4X 1.379(8)
C3X H3X 0.9500
C4X C5X 1.358(8)
C4X H4X 0.9500
C5X C6X 1.390(7)
C5X H5X 0.9500
C6X H6X 0.9500
C7X C8X 1.392(7)
C7X C12X 1.403(7)
C8X C9X 1.402(7)
C8X H8X 0.9500
C9X C10X 1.375(8)
C9X H9X 0.9500
C10X C11X 1.383(8)
C10X H10X 0.9500
C11X C12X 1.389(7)
C11X H11X 0.9500
C12X H12X 0.9500
C13X C14X 1.383(8)
C13X C18X 1.390(7)
C14X C15X 1.394(8)
C14X H14X 0.9500
C15X C16X 1.395(8)
C15X H15X 0.9500
C16X C17X 1.366(8)
C16X H16X 0.9500
C17X C18X 1.375(8)
C17X H17X 0.9500
C18X H18X 0.9500
C19X C24X 1.385(7)
C19X C20X 1.410(7)
C20X C21X 1.397(7)
C20X H20X 0.9500
C21X C22X 1.365(8)
C21X H21X 0.9500
C22X C23X 1.377(9)
C22X H22X 0.9500
C23X C24X 1.386(8)
C23X H23X 0.9500
C24X H24X 0.9500

loop_
_geom_torsion_atom_site_label_1
_geom_torsion_atom_site_label_2
_geom_torsion_atom_site_label_3
_geom_torsion_atom_site_label_4
_geom_torsion
P1 Fe1 N1 N2 -51(22)
P3 Fe1 N1 N2 105(20)
P4 Fe1 N1 N2 -20(20)
P2 Fe1 N1 N2 -135(20)
N1 Fe1 P1 C3 25(4)
P3 Fe1 P1 C3 -130.90(19)
P4 Fe1 P1 C3 -6.37(19)
P2 Fe1 P1 C3 109.58(19)
N1 Fe1 P1 C5 146(4)
P3 Fe1 P1 C5 -10.0(2)
P4 Fe1 P1 C5 114.6(2)
P2 Fe1 P1 C5 -129.5(2)
N1 Fe1 P1 C1 -93(4)
P3 Fe1 P1 C1 110.28(19)
P4 Fe1 P1 C1 -125.19(19)
P2 Fe1 P1 C1 -9.24(19)
N1 Fe1 P2 C11 -81.0(3)
P1 Fe1 P2 C11 101.2(3)
P3 Fe1 P2 C11 20.6(3)
P4 Fe1 P2 C11 -178.3(2)
N1 Fe1 P2 C2 163.8(2)
P1 Fe1 P2 C2 -14.03(19)
P3 Fe1 P2 C2 -94.62(19)
P4 Fe1 P2 C2 66.40(19)
N1 Fe1 P2 C21 49.7(3)
P1 Fe1 P2 C21 -128.1(2)
P3 Fe1 P2 C21 151.3(2)
P4 Fe1 P2 C21 -47.7(2)
N1 Fe1 P3 C51 -71.5(3)
P1 Fe1 P3 C51 107.6(3)
P4 Fe1 P3 C51 28.5(3)
P2 Fe1 P3 C51 -172.3(2)
N1 Fe1 P3 C6 168.9(3)
P1 Fe1 P3 C6 -12.0(2)
P4 Fe1 P3 C6 -91.1(2)
P2 Fe1 P3 C6 68.1(2)
N1 Fe1 P3 C61 54.9(3)
P1 Fe1 P3 C61 -126.0(2)
P4 Fe1 P3 C61 154.8(2)
P2 Fe1 P3 C61 -45.9(2)
N1 Fe1 P4 C4 164.8(2)
P1 Fe1 P4 C4 -16.38(18)
P3 Fe1 P4 C4 63.21(19)
P2 Fe1 P4 C4 -96.76(18)
N1 Fe1 P4 C31 -81.1(2)
P1 Fe1 P4 C31 97.74(19)
P3 Fe1 P4 C31 177.32(19)
P2 Fe1 P4 C31 17.4(2)
N1 Fe1 P4 C41 51.9(3)
P1 Fe1 P4 C41 -129.2(2)
P3 Fe1 P4 C41 -49.7(2)
P2 Fe1 P4 C41 150.4(2)
C3 P1 C1 C2 -88.0(4)
C5 P1 C1 C2 160.5(4)
Fe1 P1 C1 C2 35.9(4)
P1 C1 C2 P2 -46.6(4)
C11 P2 C2 C1 -84.8(5)
C21 P2 C2 C1 166.5(4)
Fe1 P2 C2 C1 40.0(4)
C5 P1 C3 C4 -92.2(4)
C1 P1 C3 C4 156.6(3)
Fe1 P1 C3 C4 32.8(4)
P1 C3 C4 P4 -45.9(4)
C31 P4 C4 C3 -80.1(4)
C41 P4 C4 C3 167.8(4)
Fe1 P4 C4 C3 41.2(4)
C3 P1 C5 C6 159.4(4)
C1 P1 C5 C6 -90.2(4)
Fe1 P1 C5 C6 34.4(4)
P1 C5 C6 P3 -43.2(4)
C51 P3 C6 C5 -94.1(4)
C61 P3 C6 C5 159.8(4)
Fe1 P3 C6 C5 36.1(4)
C2 P2 C11 C16 -19.5(12)
C21 P2 C11 C16 85.6(12)
Fe1 P2 C11 C16 -137.2(11)
C2 P2 C11 C12 -179.8(5)
C21 P2 C11 C12 -74.7(6)
Fe1 P2 C11 C12 62.5(6)
C16 C11 C12 C13 33.8(15)
P2 C11 C12 C13 -164.9(8)
C11 C12 C13 C14 -48.3(17)
C12 C13 C14 C15 64.4(17)
C13 C14 C15 C16 -67.4(16)
C12 C11 C16 C15 -37.5(17)
P2 C11 C16 C15 162.9(8)
C14 C15 C16 C11 55.8(17)
C11 P2 C21 C26 -62.9(6)
C2 P2 C21 C26 43.7(6)
Fe1 P2 C21 C26 161.3(5)
C11 P2 C21 C22 66.8(5)
C2 P2 C21 C22 173.4(4)
Fe1 P2 C21 C22 -69.0(5)
C26 C21 C22 C23 -50.6(8)
P2 C21 C22 C23 177.7(5)
C21 C22 C23 C24 55.9(8)
C22 C23 C24 C25 -55.8(9)
C23 C24 C25 C26 52.3(10)
C22 C21 C26 C25 48.2(10)
P2 C21 C26 C25 179.7(7)
C24 C25 C26 C21 -49.4(11)
C4 P4 C31 C32 -29.9(5)
C41 P4 C31 C32 75.5(4)
Fe1 P4 C31 C32 -146.1(4)
C4 P4 C31 C36 -159.4(4)
C41 P4 C31 C36 -54.1(4)
Fe1 P4 C31 C36 84.4(4)
C36 C31 C32 C33 -51.6(6)
P4 C31 C32 C33 179.3(4)
C31 C32 C33 C34 55.4(6)
C32 C33 C34 C35 -57.4(6)
C33 C34 C35 C36 56.5(6)
C34 C35 C36 C31 -54.8(6)
C32 C31 C36 C35 52.0(6)
P4 C31 C36 C35 -174.8(4)
C4 P4 C41 C46 -168.2(4)
C31 P4 C41 C46 83.8(5)
Fe1 P4 C41 C46 -51.6(5)
C4 P4 C41 C42 59.9(4)
C31 P4 C41 C42 -48.0(5)
Fe1 P4 C41 C42 176.6(3)
C46 C41 C42 C43 58.4(6)
P4 C41 C42 C43 -165.8(4)
C41 C42 C43 C44 -56.9(7)
C42 C43 C44 C45 53.8(7)
C43 C44 C45 C46 -53.6(7)
C42 C41 C46 C45 -57.8(6)
P4 C41 C46 C45 167.3(4)
C44 C45 C46 C41 56.3(7)
C6 P3 C51 C56 37.3(6)
C61 P3 C51 C56 142.8(5)
Fe1 P3 C51 C56 -84.5(5)
C6 P3 C51 C52 164.5(5)
C61 P3 C51 C52 -90.0(5)
Fe1 P3 C51 C52 42.7(6)
C56 C51 C52 C53 -56.1(8)
P3 C51 C52 C53 172.1(5)
C51 C52 C53 C54 56.7(8)
C52 C53 C54 C55 -52.3(9)
C53 C54 C55 C56 49.0(8)
C52 C51 C56 C55 54.5(8)
P3 C51 C56 C55 -174.9(5)
C54 C55 C56 C51 -52.1(8)
C51 P3 C61 C62 -64.5(5)
C6 P3 C61 C62 42.7(5)
Fe1 P3 C61 C62 160.3(4)
C51 P3 C61 C66 65.3(5)
C6 P3 C61 C66 172.4(4)
Fe1 P3 C61 C66 -69.9(5)
C66 C61 C62 C63 51.9(7)
P3 C61 C62 C63 -178.2(4)
C61 C62 C63 C64 -50.2(7)
C62 C63 C64 C65 50.7(8)
C63 C64 C65 C66 -52.4(8)
C62 C61 C66 C65 -53.7(7)
P3 C61 C66 C65 174.6(4)
C64 C65 C66 C61 54.7(8)
C7X B1X C1X C6X 22.6(7)
C19X B1X C1X C6X 141.0(5)
C13X B1X C1X C6X -99.0(6)
C7X B1X C1X C2X -157.7(5)
C19X B1X C1X C2X -39.3(7)
C13X B1X C1X C2X 80.7(6)
C6X C1X C2X C3X -0.2(8)
B1X C1X C2X C3X -179.9(6)
C1X C2X C3X C4X -0.6(9)
C2X C3X C4X C5X 1.9(9)
C3X C4X C5X C6X -2.4(9)
C4X C5X C6X C1X 1.7(9)
C2X C1X C6X C5X -0.4(8)
B1X C1X C6X C5X 179.4(5)
C1X B1X C7X C8X -79.4(6)
C19X B1X C7X C8X 160.2(5)
C13X B1X C7X C8X 40.8(6)
C1X B1X C7X C12X 94.5(6)
C19X B1X C7X C12X -25.9(7)
C13X B1X C7X C12X -145.3(5)
C12X C7X C8X C9X -0.6(7)
B1X C7X C8X C9X 173.7(5)
C7X C8X C9X C10X 0.3(8)
C8X C9X C10X C11X -0.7(8)
C9X C10X C11X C12X 1.4(8)
C10X C11X C12X C7X -1.7(8)
C8X C7X C12X C11X 1.3(7)
B1X C7X C12X C11X -173.0(5)
C7X B1X C13X C14X 35.3(7)
C1X B1X C13X C14X 154.6(5)
C19X B1X C13X C14X -83.8(6)
C7X B1X C13X C18X -149.5(5)
C1X B1X C13X C18X -30.1(6)
C19X B1X C13X C18X 91.4(6)
C18X C13X C14X C15X -0.5(9)
B1X C13X C14X C15X 175.0(6)
C13X C14X C15X C16X -0.1(10)
C14X C15X C16X C17X 0.4(10)
C15X C16X C17X C18X -0.2(9)
C16X C17X C18X C13X -0.5(8)
C14X C13X C18X C17X 0.8(8)
B1X C13X C18X C17X -174.7(5)
C7X B1X C19X C24X 93.4(6)
C1X B1X C19X C24X -24.9(7)
C13X B1X C19X C24X -145.4(5)
C7X B1X C19X C20X -80.5(6)
C1X B1X C19X C20X 161.2(4)
C13X B1X C19X C20X 40.8(6)
C24X C19X C20X C21X -1.3(7)
B1X C19X C20X C21X 173.3(5)
C19X C20X C21X C22X 1.8(8)
C20X C21X C22X C23X -1.1(9)
C21X C22X C23X C24X 0.1(9)
C20X C19X C24X C23X 0.2(8)
B1X C19X C24X C23X -174.1(5)
C22X C23X C24X C19X 0.3(9)
